data_7234816
loop_
_publ_author_name
'Ashraf, Abida'
'Khalid, Muhammad'
'Tahir, Muhammad Nawaz'
'Yaqub, Muhammad'
'Naseer, Muhammad Moazzam'
'Kamal, Ghulam Mustafa'
'Saifullah, Bullo'
'Braga, Ataualpa Albert Carmo'
'Shafiq, Zahid'
'Rauf, Waqar'

_publ_section_title
;
 A facile and concise route to (hydroxybenzoyl)pyrido[2,3-d]pyrimidine
 heterocycle derivatives: synthesis, and structural, spectral and
 computational exploration
;
_journal_issue 59
_journal_name_full 'RSC Advances'
_journal_page_first 34567
_journal_paper_doi 10.1039/C9RA05415D
_journal_volume 9
_journal_year 2019
_chemical_formula_iupac 'C15 H10 F N3 O4'
_chemical_formula_moiety 'C15 H10 F N3 O4'
_chemical_formula_sum 'C15 H10 F N3 O4'
_chemical_formula_weight 315.26
_chemical_name_systematic
;
6-(5-Fluoro-2-hydroxybenzoyl)-1-methylpyrido[2,3-d]pyrimidine-2,4(1H,3H)-dione
;
_space_group_crystal_system monoclinic
_space_group_IT_number 15
_space_group_name_Hall '-C 2yc'
_space_group_name_H-M_alt 'C 1 2/c 1'
_symmetry_space_group_name_Hall '-C 2yc'
_symmetry_space_group_name_H-M 'C 1 2/c 1'
_atom_sites_solution_hydrogens geom
_atom_sites_solution_primary direct
_atom_sites_solution_secondary difmap
_audit_creation_method SHELXL-2014/7
_audit_update_record
;
2019-04-11 deposited with the CCDC.    2019-09-11 downloaded from the CCDC.
;
_cell_angle_alpha 90
_cell_angle_beta 108.798(3)
_cell_angle_gamma 90
_cell_formula_units_Z 8
_cell_length_a 23.336(3)
_cell_length_b 6.9240(6)
_cell_length_c 17.2853(18)
_cell_measurement_reflns_used 2521
_cell_measurement_temperature 296(2)
_cell_measurement_theta_max 27.895
_cell_measurement_theta_min 3.083
_cell_volume 2644.0(5)
_computing_cell_refinement 'SAINT (Bruker, 2007)'
_computing_data_collection 'APEX2 (Bruker, 2007)'
_computing_data_reduction 'SAINT (Bruker, 2007)'
_computing_molecular_graphics 'ORTEP-3 for Windows (Farrugia, 1997) and PLATON (Spek, 2009)'
_computing_publication_material
;
WinGX (Farrugia, 1999) and PLATON (Spek, 2009)
;
_computing_structure_refinement 'SHELXL-2014/6  (Sheldrick, 2015)'
_computing_structure_solution 'SHELXS97 (Sheldrick, 2008)'
_diffrn_ambient_temperature 296(2)
_diffrn_detector_area_resol_mean 0.76
_diffrn_measured_fraction_theta_full 0.989
_diffrn_measured_fraction_theta_max 0.989
_diffrn_measurement_device_type 'Bruker Kappa APEXII CCD'
_diffrn_measurement_method \w
_diffrn_radiation_monochromator graphite
_diffrn_radiation_source 'fine-focus sealed tube'
_diffrn_radiation_type MoK\a
_diffrn_radiation_wavelength 0.71073
_diffrn_reflns_av_R_equivalents 0.0306
_diffrn_reflns_av_unetI/netI 0.0364
_diffrn_reflns_limit_h_max 26
_diffrn_reflns_limit_h_min -30
_diffrn_reflns_limit_k_max 9
_diffrn_reflns_limit_k_min -8
_diffrn_reflns_limit_l_max 22
_diffrn_reflns_limit_l_min -22
_diffrn_reflns_number 8315
_diffrn_reflns_theta_full 27.895
_diffrn_reflns_theta_max 27.895
_diffrn_reflns_theta_min 3.083
_diffrn_standards_number 0
_exptl_absorpt_coefficient_mu 0.127
_exptl_absorpt_correction_T_max 0.970
_exptl_absorpt_correction_T_min 0.930
_exptl_absorpt_correction_type multi-scan
_exptl_absorpt_process_details '(SADABS; Bruker, 2005)'
_exptl_crystal_colour 'light yellow'
_exptl_crystal_density_diffrn 1.584
_exptl_crystal_density_method 'not measured'
_exptl_crystal_description prism
_exptl_crystal_F_000 1296
_exptl_crystal_size_max 0.44
_exptl_crystal_size_mid 0.38
_exptl_crystal_size_min 0.30
_refine_diff_density_max 0.258
_refine_diff_density_min -0.187
_refine_diff_density_rms 0.042
_refine_ls_goodness_of_fit_ref 1.042
_refine_ls_hydrogen_treatment constr
_refine_ls_matrix_type full
_refine_ls_number_parameters 210
_refine_ls_number_reflns 3120
_refine_ls_number_restraints 0
_refine_ls_restrained_S_all 1.042
_refine_ls_R_factor_all 0.0533
_refine_ls_R_factor_gt 0.0427
_refine_ls_shift/su_max 0.000
_refine_ls_shift/su_mean 0.000
_refine_ls_structure_factor_coef Fsqd
_refine_ls_weighting_details 'w=1/[\s^2^(Fo^2^)+(0.0589P)^2^+1.2647P] where P=(Fo^2^+2Fc^2^)/3'
_refine_ls_weighting_scheme calc
_refine_ls_wR_factor_gt 0.1151
_refine_ls_wR_factor_ref 0.1232
_reflns_number_gt 2521
_reflns_number_total 3120
_reflns_threshold_expression I>2\s(I)
_cod_data_source_file c9ra05415d2.cif
_cod_data_source_block MS4BZU
_cod_original_cell_volume 2643.9(5)
_cod_database_code 7234816
_shelx_shelxl_version_number 2014/7
_shelx_space_group_comment
;
The symmetry employed for this shelxl refinement is uniquely defined
by the following loop, which should always be used as a source of
symmetry information in preference to the above space-group names.
They are only intended as comments.
;

loop_
_space_group_symop_operation_xyz
'x, y, z'
'-x, y, -z+1/2'
'x+1/2, y+1/2, z'
'-x+1/2, y+1/2, -z+1/2'
'-x, -y, -z'
'x, -y, z-1/2'
'-x+1/2, -y+1/2, -z'
'x+1/2, -y+1/2, z-1/2'

loop_
_atom_site_label
_atom_site_type_symbol
_atom_site_fract_x
_atom_site_fract_y
_atom_site_fract_z
_atom_site_U_iso_or_equiv
_atom_site_adp_type
_atom_site_occupancy
_atom_site_site_symmetry_order
_atom_site_calc_flag
_atom_site_refinement_flags_posn
_atom_site_refinement_flags_adp
F1 F 0.58458(5) 0.45657(14) 0.24286(6) 0.0571(3) Uani 1 1 d . .
O1 O 0.48299(6) 1.11823(15) 0.08765(8) 0.0521(3) Uani 1 1 d . .
H1 H 0.4563 1.0952 0.0444 0.078 Uiso 1 1 calc R U
O2 O 0.40725(5) 0.90963(14) -0.01904(7) 0.0443(3) Uani 1 1 d . .
O3 O 0.34538(6) 0.13333(16) 0.13653(6) 0.0490(3) Uani 1 1 d . .
O4 O 0.23802(6) -0.16573(16) -0.09747(7) 0.0520(3) Uani 1 1 d . .
N1 N 0.32772(6) 0.40910(18) -0.12315(7) 0.0402(3) Uani 1 1 d . .
N2 N 0.28156(6) 0.12033(16) -0.11019(7) 0.0373(3) Uani 1 1 d . .
N3 N 0.29043(6) -0.00814(17) 0.01819(7) 0.0362(3) Uani 1 1 d . .
H3A H 0.2800 -0.0967 0.0459 0.043 Uiso 1 1 calc R U
C1 C 0.50572(7) 0.9505(2) 0.12490(9) 0.0380(3) Uani 1 1 d . .
C2 C 0.55577(8) 0.9607(2) 0.19547(10) 0.0468(4) Uani 1 1 d . .
H2 H 0.5716 1.0805 0.2158 0.056 Uiso 1 1 calc R U
C3 C 0.58172(8) 0.7962(2) 0.23498(9) 0.0455(4) Uani 1 1 d . .
H3 H 0.6151 0.8029 0.2822 0.055 Uiso 1 1 calc R U
C4 C 0.55757(7) 0.6193(2) 0.20353(9) 0.0392(3) Uani 1 1 d . .
C5 C 0.50826(7) 0.6013(2) 0.13550(8) 0.0355(3) Uani 1 1 d . .
H5 H 0.4934 0.4798 0.1162 0.043 Uiso 1 1 calc R U
C6 C 0.48005(7) 0.76942(19) 0.09476(8) 0.0328(3) Uani 1 1 d . .
C7 C 0.42568(7) 0.76276(19) 0.02285(8) 0.0333(3) Uani 1 1 d . .
C8 C 0.38972(7) 0.58205(19) -0.00420(8) 0.0326(3) Uani 1 1 d . .
C9 C 0.37803(6) 0.44309(19) 0.04657(8) 0.0318(3) Uani 1 1 d . .
H9 H 0.3945 0.4542 0.1030 0.038 Uiso 1 1 calc R U
C10 C 0.34139(6) 0.28729(19) 0.01187(8) 0.0305(3) Uani 1 1 d . .
C11 C 0.31767(6) 0.27505(19) -0.07343(8) 0.0318(3) Uani 1 1 d . .
C12 C 0.36220(7) 0.5575(2) -0.08834(8) 0.0387(3) Uani 1 1 d . .
H12 H 0.3686 0.6529 -0.1225 0.046 Uiso 1 1 calc R U
C13 C 0.25617(10) 0.1086(3) -0.19951(9) 0.0586(5) Uani 1 1 d . .
H13A H 0.2309 -0.0037 -0.2145 0.088 Uiso 1 1 calc R U
H13B H 0.2885 0.0997 -0.2224 0.088 Uiso 1 1 calc R U
H13C H 0.2325 0.2221 -0.2201 0.088 Uiso 1 1 calc R U
C14 C 0.26839(7) -0.0259(2) -0.06548(9) 0.0367(3) Uani 1 1 d . .
C15 C 0.32732(6) 0.13598(19) 0.06247(8) 0.0336(3) Uani 1 1 d . .

loop_
_atom_site_aniso_label
_atom_site_aniso_U_11
_atom_site_aniso_U_22
_atom_site_aniso_U_33
_atom_site_aniso_U_23
_atom_site_aniso_U_13
_atom_site_aniso_U_12
F1 0.0608(7) 0.0465(6) 0.0485(5) 0.0097(4) -0.0038(5) 0.0045(5)
O1 0.0522(8) 0.0259(5) 0.0724(8) 0.0000(5) 0.0117(6) -0.0010(5)
O2 0.0442(7) 0.0312(5) 0.0528(6) 0.0075(4) 0.0091(5) 0.0039(5)
O3 0.0600(8) 0.0497(7) 0.0302(5) 0.0047(4) 0.0047(5) -0.0130(6)
O4 0.0657(8) 0.0391(6) 0.0433(6) -0.0034(5) 0.0065(5) -0.0181(6)
N1 0.0515(8) 0.0346(6) 0.0300(6) 0.0014(5) 0.0066(5) -0.0032(6)
N2 0.0439(7) 0.0312(6) 0.0304(6) -0.0016(4) 0.0030(5) -0.0033(5)
N3 0.0372(7) 0.0334(6) 0.0354(6) 0.0023(5) 0.0081(5) -0.0058(5)
C1 0.0406(8) 0.0288(7) 0.0468(8) -0.0035(6) 0.0169(7) -0.0025(6)
C2 0.0495(10) 0.0370(8) 0.0513(9) -0.0121(7) 0.0128(8) -0.0113(7)
C3 0.0432(9) 0.0504(9) 0.0380(7) -0.0066(6) 0.0063(7) -0.0090(7)
C4 0.0412(9) 0.0376(8) 0.0365(7) 0.0042(6) 0.0092(6) -0.0001(6)
C5 0.0383(8) 0.0284(7) 0.0385(7) -0.0008(5) 0.0106(6) -0.0016(6)
C6 0.0342(8) 0.0279(7) 0.0375(7) -0.0016(5) 0.0134(6) -0.0012(5)
C7 0.0344(8) 0.0280(7) 0.0392(7) 0.0000(5) 0.0141(6) 0.0019(6)
C8 0.0325(7) 0.0279(6) 0.0354(7) 0.0002(5) 0.0081(6) 0.0015(5)
C9 0.0312(7) 0.0323(7) 0.0290(6) -0.0009(5) 0.0058(5) 0.0018(6)
C10 0.0291(7) 0.0290(6) 0.0308(6) 0.0015(5) 0.0061(5) 0.0028(5)
C11 0.0325(7) 0.0282(7) 0.0311(6) -0.0004(5) 0.0051(5) 0.0025(5)
C12 0.0475(9) 0.0318(7) 0.0352(7) 0.0038(5) 0.0112(6) -0.0012(6)
C13 0.0842(15) 0.0494(10) 0.0315(7) -0.0047(7) 0.0035(8) -0.0197(9)
C14 0.0362(8) 0.0319(7) 0.0376(7) -0.0015(5) 0.0057(6) -0.0015(6)
C15 0.0307(7) 0.0325(7) 0.0340(7) 0.0023(5) 0.0057(6) 0.0008(6)

loop_
_atom_type_symbol
_atom_type_description
_atom_type_scat_dispersion_real
_atom_type_scat_dispersion_imag
_atom_type_scat_source
C C 0.0033 0.0016 'International Tables Vol C Tables 4.2.6.8 and 6.1.1.4'
H H 0.0000 0.0000 'International Tables Vol C Tables 4.2.6.8 and 6.1.1.4'
N N 0.0061 0.0033 'International Tables Vol C Tables 4.2.6.8 and 6.1.1.4'
O O 0.0106 0.0060 'International Tables Vol C Tables 4.2.6.8 and 6.1.1.4'
F F 0.0171 0.0103 'International Tables Vol C Tables 4.2.6.8 and 6.1.1.4'

loop_
_geom_angle_atom_site_label_1
_geom_angle_atom_site_label_2
_geom_angle_atom_site_label_3
_geom_angle
C1 O1 H1 109.5
C12 N1 C11 116.98(12)
C14 N2 C11 121.87(11)
C14 N2 C13 117.75(12)
C11 N2 C13 120.38(12)
C14 N3 C15 127.17(12)
C14 N3 H3A 116.4
C15 N3 H3A 116.4
O1 C1 C2 117.60(13)
O1 C1 C6 122.13(14)
C2 C1 C6 120.26(14)
C3 C2 C1 120.48(14)
C3 C2 H2 119.8
C1 C2 H2 119.8
C2 C3 C4 118.88(14)
C2 C3 H3 120.6
C4 C3 H3 120.6
C5 C4 F1 118.84(13)
C5 C4 C3 123.00(14)
F1 C4 C3 118.16(13)
C4 C5 C6 119.02(13)
C4 C5 H5 120.5
C6 C5 H5 120.5
C5 C6 C1 118.28(13)
C5 C6 C7 122.42(12)
C1 C6 C7 119.29(12)
O2 C7 C6 120.79(12)
O2 C7 C8 116.68(13)
C6 C7 C8 122.53(12)
C9 C8 C12 117.11(13)
C9 C8 C7 125.98(12)
C12 C8 C7 116.77(12)
C10 C9 C8 119.04(12)
C10 C9 H9 120.5
C8 C9 H9 120.5
C9 C10 C11 118.80(12)
C9 C10 C15 121.49(12)
C11 C10 C15 119.71(12)
N1 C11 N2 116.70(11)
N1 C11 C10 122.92(12)
N2 C11 C10 120.38(12)
N1 C12 C8 125.11(13)
N1 C12 H12 117.4
C8 C12 H12 117.4
N2 C13 H13A 109.5
N2 C13 H13B 109.5
H13A C13 H13B 109.5
N2 C13 H13C 109.5
H13A C13 H13C 109.5
H13B C13 H13C 109.5
O4 C14 N2 122.28(13)
O4 C14 N3 120.85(13)
N2 C14 N3 116.86(12)
O3 C15 N3 121.22(12)
O3 C15 C10 124.86(13)
N3 C15 C10 113.92(11)

loop_
_geom_bond_atom_site_label_1
_geom_bond_atom_site_label_2
_geom_bond_distance
F1 C4 1.3613(17)
O1 C1 1.3508(18)
O1 H1 0.8200
O2 C7 1.2420(16)
O3 C15 1.2120(17)
O4 C14 1.2217(17)
N1 C12 1.3241(19)
N1 C11 1.3361(18)
N2 C14 1.3677(19)
N2 C11 1.3844(17)
N2 C13 1.4670(18)
N3 C14 1.3754(18)
N3 C15 1.3776(18)
N3 H3A 0.8600
C1 C2 1.393(2)
C1 C6 1.4145(19)
C2 C3 1.365(2)
C2 H2 0.9300
C3 C4 1.384(2)
C3 H3 0.9300
C4 C5 1.360(2)
C5 C6 1.4091(19)
C5 H5 0.9300
C6 C7 1.463(2)
C7 C8 1.4951(19)
C8 C9 1.3873(19)
C8 C12 1.3981(19)
C9 C10 1.3871(19)
C9 H9 0.9300
C10 C11 1.4005(17)
C10 C15 1.4682(19)
C12 H12 0.9300
C13 H13A 0.9600
C13 H13B 0.9600
C13 H13C 0.9600

loop_
_geom_hbond_atom_site_label_D
_geom_hbond_atom_site_label_H
_geom_hbond_atom_site_label_A
_geom_hbond_distance_DH
_geom_hbond_distance_HA
_geom_hbond_distance_DA
_geom_hbond_angle_DHA
_geom_hbond_site_symmetry_A
O1 H1 O2 0.82 1.83 2.5515(16) 145.8 .
N3 H3A O4 0.86 1.98 2.8292(16) 169.3 7_545
C5 H5 O1 0.93 2.55 3.4504(18) 163.6 1_545

loop_
_geom_torsion_atom_site_label_1
_geom_torsion_atom_site_label_2
_geom_torsion_atom_site_label_3
_geom_torsion_atom_site_label_4
_geom_torsion
O1 C1 C2 C3 -178.54(15)
C6 C1 C2 C3 2.0(2)
C1 C2 C3 C4 0.2(2)
C2 C3 C4 C5 -1.2(2)
C2 C3 C4 F1 178.91(15)
F1 C4 C5 C6 179.79(13)
C3 C4 C5 C6 -0.1(2)
C4 C5 C6 C1 2.3(2)
C4 C5 C6 C7 -177.91(13)
O1 C1 C6 C5 177.33(14)
C2 C1 C6 C5 -3.2(2)
O1 C1 C6 C7 -2.5(2)
C2 C1 C6 C7 176.98(14)
C5 C6 C7 O2 -168.86(13)
C1 C6 C7 O2 11.0(2)
C5 C6 C7 C8 11.0(2)
C1 C6 C7 C8 -169.17(13)
O2 C7 C8 C9 -142.18(15)
C6 C7 C8 C9 38.0(2)
O2 C7 C8 C12 33.42(19)
C6 C7 C8 C12 -146.45(14)
C12 C8 C9 C10 1.4(2)
C7 C8 C9 C10 177.01(13)
C8 C9 C10 C11 0.3(2)
C8 C9 C10 C15 -179.87(13)
C12 N1 C11 N2 179.95(13)
C12 N1 C11 C10 0.5(2)
C14 N2 C11 N1 179.71(14)
C13 N2 C11 N1 -0.1(2)
C14 N2 C11 C10 -0.8(2)
C13 N2 C11 C10 179.33(15)
C9 C10 C11 N1 -1.4(2)
C15 C10 C11 N1 178.80(13)
C9 C10 C11 N2 179.17(12)
C15 C10 C11 N2 -0.6(2)
C11 N1 C12 C8 1.5(2)
C9 C8 C12 N1 -2.5(2)
C7 C8 C12 N1 -178.47(14)
C11 N2 C14 O4 -177.83(14)
C13 N2 C14 O4 2.0(2)
C11 N2 C14 N3 2.9(2)
C13 N2 C14 N3 -177.26(15)
C15 N3 C14 O4 176.81(15)
C15 N3 C14 N2 -3.9(2)
C14 N3 C15 O3 -177.82(15)
C14 N3 C15 C10 2.5(2)
C9 C10 C15 O3 0.4(2)
C11 C10 C15 O3 -179.80(15)
C9 C10 C15 N3 -179.89(13)
C11 C10 C15 N3 -0.11(19)
